data_7715358
loop_
_publ_author_name
'Huang, Ying-Ying'
'He, Yong'
'Liu, Yang'
'Fu, Jin-Hui'
'Liu, Xiao-Lin'
'Wu, Xin-Tao'
'Sheng, Tian-Lu'

_publ_section_title
;
 Fine-tuning of thermally induced SCO behaviors of trinuclear
 cyanido-bridged complexes by regulating the electron donating ability of
 C<sub>CN</sub>-terminal fragments.
;
_journal_issue 8
_journal_name_full 'Dalton transactions (Cambridge, England : 2003)'
_journal_page_first 3777
_journal_page_last 3784
_journal_paper_doi 10.1039/d3dt04226j
_journal_volume 53
_journal_year 2024
_chemical_formula_moiety 'C98 H98 Fe N14 P4 Ru2, 2(C F3 O3 S)'
_chemical_formula_sum 'C100 H98 F6 Fe N14 O6 P4 Ru2 S2'
_chemical_formula_weight 2151.91
_space_group_crystal_system triclinic
_space_group_IT_number 2
_space_group_name_Hall '-P 1'
_space_group_name_H-M_alt 'P -1'
_atom_sites_solution_hydrogens geom
_atom_sites_solution_primary dual
_audit_creation_date 2023-12-02
_audit_creation_method
;
Olex2 1.3
(compiled 2020.11.12 svn.r5f609507 for OlexSys, GUI svn.r6408)
;
_audit_update_record
;
2023-12-09 deposited with the CCDC.	2024-01-23 downloaded from the CCDC.
;
_cell_angle_alpha 71.000(2)
_cell_angle_beta 83.364(2)
_cell_angle_gamma 79.993(2)
_cell_formula_units_Z 1
_cell_length_a 12.1314(2)
_cell_length_b 14.6758(3)
_cell_length_c 15.4174(3)
_cell_measurement_reflns_used 23307
_cell_measurement_temperature 293.00(12)
_cell_measurement_theta_max 60.0190
_cell_measurement_theta_min 2.7910
_cell_volume 2550.72(9)
_computing_cell_refinement 'CrysAlisPro 1.171.41.93a (Rigaku OD, 2020)'
_computing_data_collection 'CrysAlisPro 1.171.41.93a (Rigaku OD, 2020)'
_computing_data_reduction 'CrysAlisPro 1.171.41.93a (Rigaku OD, 2020)'
_computing_molecular_graphics 'Olex2 1.3 (Dolomanov et al., 2009)'
_computing_publication_material 'Olex2 1.3 (Dolomanov et al., 2009)'
_computing_structure_refinement 'SHELXL 2018/3 (Sheldrick, 2015)'
_computing_structure_solution 'SHELXT 2018/2 (Sheldrick, 2018)'
_diffrn_ambient_environment air
_diffrn_ambient_temperature 293.00(12)
_diffrn_detector 'Hybrid Pixel Array Detector'
_diffrn_detector_area_resol_mean 10.0000
_diffrn_detector_type HyPix
_diffrn_measured_fraction_theta_full 0.988
_diffrn_measured_fraction_theta_max 0.988
_diffrn_measurement_details
;
List of Runs (angles in degrees, time in seconds):

  # Type    Start    End  Width  t~exp~   \w     \q     \k     \f   Frames
#--------------------------------------------------------------------------
  1  \w     81.00 154.00   0.50    0.05    --   75.32  32.00 127.00  146
  2  \w     59.00 147.00   0.50    0.05    --   75.32  77.00   0.00  176
  3  \w     90.00 116.00   0.50    0.05    --   75.32  57.00-150.00   52
  4  \w    122.00 149.00   0.50    0.05    --   75.32  57.00-150.00   54
  5  \w     99.00 149.00   0.50    0.05    --   75.32 125.00-180.00  100
  6  \w     -2.00  24.00   0.50    0.05    --   75.32 -32.00 -30.00   52
  7  \w     41.00  92.00   0.50    0.05    --   75.32-125.00 -60.00  102
  8  \w     20.00 111.00   0.50    0.05    --   75.32-125.00 -30.00  182
  9  \w      8.00 106.00   0.50    0.05    --   75.32 -99.00 -30.00  196
 10  \w     20.00  98.00   0.50    0.05    --   75.32-125.00  60.00  156
 11  \w   -107.00 -10.00   0.50    0.05    --  -78.14  77.00-180.00  194
 12  \w    -88.00  -4.00   0.50    0.05    --  -78.14  57.00-180.00  168
 13  \w    -68.00  -9.00   0.50    0.05    --  -78.14  38.00 -60.00  118
 14  \w    -27.00  -1.00   0.50    0.05    --  -78.14  38.00   0.00   52
 15  \w    -71.00 -46.00   0.50    0.05    --  -78.14  38.00   0.00   50
 16  \w    -58.00 -33.00   0.50    0.05    --  -78.14  32.00 127.00   50
 17  \w    -35.00  -4.00   0.50    0.05    --  -78.14  57.00 120.00   62
 18  \w     27.00  78.00   0.50    0.05    --   -1.41  32.00 127.00  102
 19  \w    -11.00  23.00   0.50    0.05    --   -1.41  32.00 127.00   68
 20  \w    -79.00 -51.00   0.50    0.05    --   -1.41 -32.00 -30.00   56
 21  \w    -48.00  17.00   0.50    0.05    --   -1.41 -32.00 -30.00  130
 22  \w   -110.00 -21.00   0.50    0.05    --  -78.14 125.00-180.00  178
 23  \w   -156.00 -57.00   0.50    0.05    --  -78.14 -32.00 -30.00  198
 24  \w   -152.00 -84.00   0.50    0.05    --  -78.14-125.00 -60.00  136
 25  \w     -7.00  27.00   0.50    0.05    --   -1.41 -99.00   0.00   68
 26  \w      1.00  28.00   0.50    0.05    --   -1.41 -99.00 -90.00   54
;
_diffrn_measurement_device 'four-circle diffractometer'
_diffrn_measurement_device_type 'ROD, Synergy Custom system, HyPix'
_diffrn_measurement_method '\w scans'
_diffrn_orient_matrix_type 'CrysAlisPro convention (1999,Acta A55,543-557)'
_diffrn_orient_matrix_UB_11 0.0395371000
_diffrn_orient_matrix_UB_12 0.0671084000
_diffrn_orient_matrix_UB_13 0.0246071000
_diffrn_orient_matrix_UB_21 0.0916044000
_diffrn_orient_matrix_UB_22 -0.0636946000
_diffrn_orient_matrix_UB_23 0.0293690000
_diffrn_orient_matrix_UB_31 0.0515916000
_diffrn_orient_matrix_UB_32 0.0308813000
_diffrn_orient_matrix_UB_33 -0.0837001000
_diffrn_radiation_monochromator mirror
_diffrn_radiation_probe x-ray
_diffrn_radiation_type 'Ga K\a'
_diffrn_radiation_wavelength 1.3405
_diffrn_reflns_av_R_equivalents 0.0298
_diffrn_reflns_av_unetI/netI 0.0313
_diffrn_reflns_Laue_measured_fraction_full 0.988
_diffrn_reflns_Laue_measured_fraction_max 0.988
_diffrn_reflns_limit_h_max 14
_diffrn_reflns_limit_h_min -14
_diffrn_reflns_limit_k_max 17
_diffrn_reflns_limit_k_min -17
_diffrn_reflns_limit_l_max 17
_diffrn_reflns_limit_l_min -18
_diffrn_reflns_number 28796
_diffrn_reflns_point_group_measured_fraction_full 0.988
_diffrn_reflns_point_group_measured_fraction_max 0.988
_diffrn_reflns_theta_full 53.543
_diffrn_reflns_theta_max 54.822
_diffrn_reflns_theta_min 2.798
_diffrn_source 'micro-focus metaljet'
_exptl_absorpt_coefficient_mu 3.403
_exptl_absorpt_correction_T_max 1.00000
_exptl_absorpt_correction_T_min 0.67603
_exptl_absorpt_correction_type multi-scan
_exptl_absorpt_process_details
;
CrysAlisPro 1.171.41.93a (Rigaku Oxford Diffraction, 2020)
Empirical absorption correction using spherical harmonics,
implemented in SCALE3 ABSPACK scaling algorithm.
;
_exptl_crystal_density_diffrn 1.401
_exptl_crystal_description Block
_exptl_crystal_F_000 1104
_exptl_crystal_size_max 0.426
_exptl_crystal_size_mid 0.342
_exptl_crystal_size_min 0.304
_refine_diff_density_max 0.925
_refine_diff_density_min -0.941
_refine_diff_density_rms 0.081
_refine_ls_extinction_method none
_refine_ls_goodness_of_fit_ref 1.001
_refine_ls_hydrogen_treatment constr
_refine_ls_matrix_type full
_refine_ls_number_parameters 615
_refine_ls_number_reflns 9569
_refine_ls_number_restraints 16
_refine_ls_restrained_S_all 1.081
_refine_ls_R_factor_all 0.0515
_refine_ls_R_factor_gt 0.0450
_refine_ls_shift/su_max 0.002
_refine_ls_shift/su_mean 0.000
_refine_ls_structure_factor_coef Fsqd
_refine_ls_weighting_details 'w=1/[\s^2^(Fo^2^)+(0.0952P)^2^+1.9259P] where P=(Fo^2^+2Fc^2^)/3'
_refine_ls_weighting_scheme calc
_refine_ls_wR_factor_gt 0.1332
_refine_ls_wR_factor_ref 0.1384
_reflns_Friedel_coverage 0.000
_reflns_number_gt 8516
_reflns_number_total 9569
_reflns_threshold_expression 'I > 2\s(I)'
_cod_data_source_file d3dt04226j2.cif
_cod_data_source_block Cp5Ru
_cod_database_code 7715358
_shelx_shelxl_version_number 2018/3
_chemical_oxdiff_formula CHONFRuFeS
_chemical_oxdiff_usercomment CHONFRuFeS
_shelx_space_group_comment
;
The symmetry employed for this shelxl refinement is uniquely defined
by the following loop, which should always be used as a source of
symmetry information in preference to the above space-group names.
They are only intended as comments.
;
_reflns_odcompleteness_completeness 98.95
_reflns_odcompleteness_iscentric 1
_reflns_odcompleteness_theta 56.82
_olex2_refinement_description
;
1. Fixed Uiso
 At 1.2 times of:
  All C(H) groups, All C(H,H) groups, All N(H,H) groups
 At 1.5 times of:
  All C(H,H,H) groups
2. Restrained distances
 H6B-N7
 2.35 with sigma of 0.01
 H6A-H5
 2.35 with sigma of 0.01
3. Rigid bond restraints
 N1, C1
 with sigma for 1-2 distances of 0.01 and sigma for 1-3 distances of 0.01
 C14, C15
 with sigma for 1-2 distances of 0.01 and sigma for 1-3 distances of 0.02
4. Uiso/Uaniso restraints and constraints
Uanis(C50) \\sim Ueq: with sigma of 0.001 and sigma for terminal atoms of 0.002
Uanis(F2) \\sim Ueq: with sigma of 0.001 and sigma for terminal atoms of 0.002
5.a Secondary CH2 refined with riding coordinates:
 C27(H27A,H27B), C26(H26A,H26B)
5.b Aromatic/amide H refined with riding coordinates:
 C15(H15), C2(H2), C19(H19), C30(H30), C17(H17), C29(H29), C21(H21), C35(H35),
 C16(H16), C31(H31), C5(H5), C38(H38), C39(H39), C18(H18), C25(H25), C3(H3),
 C23(H23), C36(H36), C33(H33), C22(H22), C37(H37), C10(H10), C24(H24), C32(H32),
  C13(H13), C4(H4), C11(H11), C12(H12)
5.c X=CH2 refined with riding coordinates:
 N6(H6A,H6B)
5.d Idealised Me refined as rotating group:
 C45(H45A,H45B,H45C), C48(H48A,H48B,H48C), C46(H46A,H46B,H46C), C49(H49A,H49B,
 H49C), C47(H47A,H47B,H47C)
;
_olex2_submission_special_instructions 'No special instructions were received'
_oxdiff_exptl_absorpt_empirical_details
;
Empirical correction (ABSPACK) includes:
- Absorption correction using spherical harmonics
- Frame scaling
;
_oxdiff_exptl_absorpt_empirical_full_max 2.207
_oxdiff_exptl_absorpt_empirical_full_min 0.585

loop_
_space_group_symop_operation_xyz
'x, y, z'
'-x, -y, -z'

loop_
_atom_site_label
_atom_site_type_symbol
_atom_site_fract_x
_atom_site_fract_y
_atom_site_fract_z
_atom_site_U_iso_or_equiv
_atom_site_adp_type
_atom_site_occupancy
_atom_site_site_symmetry_order
_atom_site_calc_flag
_atom_site_refinement_flags_posn
_atom_site_refinement_flags_adp
_atom_site_refinement_flags_occupancy
_atom_site_disorder_assembly
_atom_site_disorder_group
Ru1 Ru 0.64104(2) 0.13566(2) 0.63834(2) 0.03546(10) Uani 1 1 d . . . . .
Fe1 Fe 0.500000 0.500000 0.500000 0.03426(15) Uani 1 2 d S . P . .
P2 P 0.81417(7) 0.18466(6) 0.60503(6) 0.03959(19) Uani 1 1 d . . . . .
P1 P 0.66133(7) 0.16948(6) 0.76890(6) 0.04032(19) Uani 1 1 d . . . . .
N3 N 0.4729(2) 0.4698(2) 0.3786(2) 0.0449(6) Uani 1 1 d . . . . .
N1 N 0.5499(2) 0.3556(2) 0.5584(2) 0.0437(6) Uani 1 1 d . U . . .
N5 N 0.3704(3) 0.4187(2) 0.3029(2) 0.0514(7) Uani 1 1 d . . . . .
N2 N 0.3296(2) 0.4699(2) 0.5209(2) 0.0464(7) Uani 1 1 d . . . . .
N4 N 0.5359(3) 0.4596(2) 0.3019(2) 0.0531(7) Uani 1 1 d . . . . .
C1 C 0.5853(3) 0.2746(2) 0.5894(2) 0.0380(6) Uani 1 1 d . U . . .
C7 C 0.3740(3) 0.4437(2) 0.3785(2) 0.0456(7) Uani 1 1 d . . . . .
N6 N 0.2804(3) 0.3850(3) 0.2756(3) 0.0767(11) Uani 1 1 d . . . . .
H6A H 0.219093 0.378713 0.309691 0.092 Uiso 1 1 calc DR U . . .
H6B H 0.287560 0.370935 0.225064 0.092 Uiso 1 1 calc DR U . . .
C8 C 0.4727(3) 0.4290(3) 0.2564(3) 0.0543(9) Uani 1 1 d . . . . .
C14 C 0.8649(3) 0.2349(2) 0.4847(2) 0.0482(8) Uani 1 1 d . U . . .
C6 C 0.2901(3) 0.4433(2) 0.4558(3) 0.0483(8) Uani 1 1 d . . . . .
C27 C 0.7339(3) 0.2776(3) 0.7377(3) 0.0543(9) Uani 1 1 d . . . . .
H27A H 0.678659 0.335441 0.730869 0.065 Uiso 1 1 calc R U . . .
H27B H 0.780385 0.271870 0.786911 0.065 Uiso 1 1 calc R U . . .
C34 C 0.5310(3) 0.2017(2) 0.8314(2) 0.0461(7) Uani 1 1 d . . . . .
C26 C 0.8074(3) 0.2888(2) 0.6480(2) 0.0454(7) Uani 1 1 d . . . . .
H26A H 0.882612 0.295350 0.658222 0.054 Uiso 1 1 calc R U . . .
H26B H 0.777505 0.347912 0.601653 0.054 Uiso 1 1 calc R U . . .
C15 C 0.7886(4) 0.2739(3) 0.4177(3) 0.0608(10) Uani 1 1 d . U . . .
H15 H 0.712798 0.270805 0.433922 0.073 Uiso 1 1 calc R U . . .
C28 C 0.7440(3) 0.0805(3) 0.8585(2) 0.0500(8) Uani 1 1 d . . . . .
C2 C 0.2628(3) 0.4707(3) 0.5961(3) 0.0617(10) Uani 1 1 d . . . . .
H2 H 0.288575 0.490068 0.640924 0.074 Uiso 1 1 calc R U . . .
N7 N 0.4549(5) 0.3485(4) 0.1483(3) 0.0965(14) Uani 1 1 d D . . . .
C20 C 0.9368(3) 0.1008(3) 0.6554(2) 0.0479(8) Uani 1 1 d . . . . .
C19 C 0.9784(4) 0.2386(3) 0.4594(3) 0.0643(10) Uani 1 1 d . . . . .
H19 H 1.031494 0.211970 0.503227 0.077 Uiso 1 1 calc R U . . .
C30 C 0.8599(4) -0.0744(4) 0.9140(4) 0.0728(13) Uani 1 1 d . . . . .
H30 H 0.892074 -0.134040 0.906966 0.087 Uiso 1 1 calc R U . . .
C17 C 0.9352(5) 0.3221(3) 0.3017(3) 0.0800(14) Uani 1 1 d . . . . .
H17 H 0.958581 0.351590 0.240904 0.096 Uiso 1 1 calc R U . . .
C41 C 0.6349(3) 0.0361(3) 0.5539(3) 0.0557(9) Uani 1 1 d . . . . .
C29 C 0.7917(3) -0.0081(3) 0.8473(3) 0.0576(9) Uani 1 1 d . . . . .
H29 H 0.778446 -0.023450 0.795844 0.069 Uiso 1 1 calc R U . . .
C40 C 0.5366(3) 0.1053(3) 0.5437(3) 0.0540(9) Uani 1 1 d . . . . .
C21 C 1.0014(3) 0.1181(3) 0.7154(3) 0.0602(9) Uani 1 1 d . . . . .
H21 H 0.984701 0.176057 0.729699 0.072 Uiso 1 1 calc R U . . .
C9 C 0.5115(4) 0.4051(3) 0.1712(3) 0.0682(11) Uani 1 1 d . . . . .
C35 C 0.4930(3) 0.1351(3) 0.9124(3) 0.0601(10) Uani 1 1 d . . . . .
H35 H 0.539205 0.077389 0.939474 0.072 Uiso 1 1 calc R U . . .
C16 C 0.8224(5) 0.3177(3) 0.3266(3) 0.0776(14) Uani 1 1 d . . . . .
H16 H 0.769637 0.343969 0.282558 0.093 Uiso 1 1 calc R U . . .
C31 C 0.8793(4) -0.0520(5) 0.9888(4) 0.0945(19) Uani 1 1 d . . . . .
H31 H 0.923578 -0.097057 1.033331 0.113 Uiso 1 1 calc R U . . .
C5 C 0.1836(4) 0.4178(4) 0.4715(4) 0.0804(14) Uani 1 1 d . . . . .
H5 H 0.156358 0.400081 0.426239 0.096 Uiso 1 1 calc DR U . . .
C38 C 0.3579(4) 0.3073(4) 0.8358(3) 0.0767(14) Uani 1 1 d . . . . .
H38 H 0.313469 0.366891 0.811406 0.092 Uiso 1 1 calc R U . . .
C39 C 0.4602(4) 0.2874(3) 0.7944(3) 0.0634(11) Uani 1 1 d . . . . .
H39 H 0.483254 0.332344 0.740056 0.076 Uiso 1 1 calc R U . . .
C18 C 1.0119(4) 0.2826(4) 0.3673(4) 0.0777(14) Uani 1 1 d . . . . .
H18 H 1.087735 0.285072 0.350321 0.093 Uiso 1 1 calc R U . . .
C25 C 0.9630(3) 0.0136(3) 0.6350(3) 0.0627(10) Uani 1 1 d . . . . .
H25 H 0.921665 0.001596 0.593808 0.075 Uiso 1 1 calc R U . . .
C44 C 0.4779(3) 0.0908(3) 0.6312(3) 0.0549(9) Uani 1 1 d . . . . .
C43 C 0.5375(4) 0.0123(3) 0.6941(3) 0.0603(10) Uani 1 1 d . . . . .
C42 C 0.6358(4) -0.0223(2) 0.6490(3) 0.0600(10) Uani 1 1 d . . . . .
C3 C 0.1574(4) 0.4441(4) 0.6093(4) 0.0860(15) Uani 1 1 d . . . . .
H3 H 0.113137 0.444949 0.662576 0.103 Uiso 1 1 calc R U . . .
C23 C 1.1133(4) -0.0366(4) 0.7350(4) 0.0843(16) Uani 1 1 d . . . . .
H23 H 1.172032 -0.083104 0.762429 0.101 Uiso 1 1 calc R U . . .
C36 C 0.3879(4) 0.1543(4) 0.9526(3) 0.0750(13) Uani 1 1 d . . . . .
H36 H 0.363188 0.109211 1.006101 0.090 Uiso 1 1 calc R U . . .
C45 C 0.4943(6) 0.1759(4) 0.4545(4) 0.0945(19) Uani 1 1 d . . . . .
H45A H 0.450530 0.232467 0.465979 0.142 Uiso 1 1 calc R U . . .
H45B H 0.448484 0.145256 0.428857 0.142 Uiso 1 1 calc R U . . .
H45C H 0.556788 0.194978 0.412116 0.142 Uiso 1 1 calc R U . . .
C48 C 0.4986(6) -0.0359(5) 0.7927(4) 0.110(2) Uani 1 1 d . . . . .
H48A H 0.561871 -0.073453 0.826433 0.165 Uiso 1 1 calc R U . . .
H48B H 0.445468 -0.077921 0.794360 0.165 Uiso 1 1 calc R U . . .
H48C H 0.463869 0.013125 0.819931 0.165 Uiso 1 1 calc R U . . .
C33 C 0.7667(4) 0.1015(4) 0.9358(3) 0.0768(13) Uani 1 1 d . . . . .
H33 H 0.735259 0.160832 0.944048 0.092 Uiso 1 1 calc R U . . .
C22 C 1.0902(4) 0.0499(4) 0.7542(3) 0.0748(13) Uani 1 1 d . . . . .
H22 H 1.134314 0.062585 0.793173 0.090 Uiso 1 1 calc R U . . .
C37 C 0.3196(4) 0.2394(4) 0.9141(3) 0.0778(14) Uani 1 1 d . . . . .
H37 H 0.247796 0.251510 0.940352 0.093 Uiso 1 1 calc R U . . .
C46 C 0.7156(5) 0.0192(5) 0.4780(5) 0.103(2) Uani 1 1 d . . . . .
H46A H 0.690149 0.062364 0.420128 0.154 Uiso 1 1 calc R U . . .
H46B H 0.720268 -0.047050 0.478858 0.154 Uiso 1 1 calc R U . . .
H46C H 0.788292 0.031367 0.486364 0.154 Uiso 1 1 calc R U . . .
C10 C 0.6054(5) 0.4401(5) 0.1208(4) 0.0899(16) Uani 1 1 d . . . . .
H10 H 0.643782 0.479407 0.139447 0.108 Uiso 1 1 calc R U . . .
C24 C 1.0506(4) -0.0552(4) 0.6759(4) 0.0795(14) Uani 1 1 d . . . . .
H24 H 1.066970 -0.114045 0.663321 0.095 Uiso 1 1 calc R U . . .
C32 C 0.8344(5) 0.0363(5) 0.9997(4) 0.0949(17) Uani 1 1 d . . . . .
H32 H 0.850131 0.051624 1.050516 0.114 Uiso 1 1 calc R U . . .
C49 C 0.3661(4) 0.1461(5) 0.6512(5) 0.101(2) Uani 1 1 d . . . . .
H49A H 0.364470 0.153822 0.710839 0.152 Uiso 1 1 calc R U . . .
H49B H 0.307176 0.110590 0.649982 0.152 Uiso 1 1 calc R U . . .
H49C H 0.355554 0.209013 0.605531 0.152 Uiso 1 1 calc R U . . .
C13 C 0.4888(8) 0.3258(6) 0.0708(5) 0.125(3) Uani 1 1 d . . . . .
H13 H 0.448047 0.287473 0.052963 0.150 Uiso 1 1 calc R U . . .
C47 C 0.7128(5) -0.1157(3) 0.6856(5) 0.112(2) Uani 1 1 d . . . . .
H47A H 0.788642 -0.106036 0.663997 0.167 Uiso 1 1 calc R U . . .
H47B H 0.692289 -0.165006 0.664727 0.167 Uiso 1 1 calc R U . . .
H47C H 0.706788 -0.135962 0.751575 0.167 Uiso 1 1 calc R U . . .
C4 C 0.1190(4) 0.4167(5) 0.5444(5) 0.0986(19) Uani 1 1 d . . . . .
H4 H 0.048400 0.397602 0.551798 0.118 Uiso 1 1 calc R U . . .
C11 C 0.6409(7) 0.4154(6) 0.0421(4) 0.119(2) Uani 1 1 d . . . . .
H11 H 0.703924 0.437490 0.006355 0.142 Uiso 1 1 calc R U . . .
C12 C 0.5807(9) 0.3571(6) 0.0178(5) 0.131(3) Uani 1 1 d . . . . .
H12 H 0.602952 0.339217 -0.034904 0.157 Uiso 1 1 calc R U . . .
S1 S -0.07432(14) 0.38323(14) 0.83825(11) 0.0945(4) Uani 1 1 d . . . . .
O2 O -0.0786(5) 0.4560(6) 0.7546(4) 0.160(2) Uani 1 1 d . . . . .
O1 O -0.0072(6) 0.2988(5) 0.8258(6) 0.170(3) Uani 1 1 d . . . . .
O3 O -0.1841(5) 0.3771(7) 0.8773(5) 0.201(4) Uani 1 1 d . . . . .
F2 F -0.0636(6) 0.5013(6) 0.9176(5) 0.205(3) Uani 1 1 d . U . . .
F1 F 0.0933(5) 0.4412(6) 0.8732(7) 0.220(3) Uani 1 1 d . . . . .
F3 F -0.0013(11) 0.3596(7) 0.9911(4) 0.318(7) Uani 1 1 d . . . . .
C50 C -0.0057(11) 0.4124(10) 0.9096(9) 0.172(4) Uani 1 1 d . U . . .

loop_
_atom_site_aniso_label
_atom_site_aniso_U_11
_atom_site_aniso_U_22
_atom_site_aniso_U_33
_atom_site_aniso_U_23
_atom_site_aniso_U_13
_atom_site_aniso_U_12
Ru1 0.03870(15) 0.02853(14) 0.03922(15) -0.00914(10) -0.00192(10) -0.00826(9)
Fe1 0.0355(3) 0.0272(3) 0.0384(3) -0.0091(2) 0.0008(2) -0.0045(2)
P2 0.0388(4) 0.0344(4) 0.0461(4) -0.0128(3) 0.0020(3) -0.0093(3)
P1 0.0459(4) 0.0383(4) 0.0372(4) -0.0103(3) -0.0005(3) -0.0116(3)
N3 0.0449(15) 0.0404(15) 0.0473(15) -0.0127(12) 0.0054(12) -0.0076(12)
N1 0.0451(15) 0.0343(14) 0.0488(15) -0.0106(12) -0.0028(12) -0.0023(11)
N5 0.0586(17) 0.0446(16) 0.0512(17) -0.0131(13) -0.0076(14) -0.0090(13)
N2 0.0486(15) 0.0346(14) 0.0501(16) -0.0106(12) 0.0069(13) -0.0025(11)
N4 0.0582(18) 0.0493(17) 0.0466(16) -0.0113(13) 0.0060(14) -0.0069(14)
C1 0.0353(15) 0.0399(17) 0.0407(16) -0.0150(13) 0.0016(12) -0.0084(12)
C7 0.0495(18) 0.0351(16) 0.0484(18) -0.0087(14) -0.0023(14) -0.0052(13)
N6 0.076(2) 0.092(3) 0.077(2) -0.033(2) -0.011(2) -0.034(2)
C8 0.068(2) 0.0443(19) 0.0465(19) -0.0103(15) -0.0004(17) -0.0068(17)
C14 0.056(2) 0.0376(17) 0.0506(19) -0.0155(14) 0.0100(15) -0.0122(14)
C6 0.0437(17) 0.0401(17) 0.057(2) -0.0125(15) 0.0032(15) -0.0059(14)
C27 0.069(2) 0.051(2) 0.053(2) -0.0231(17) 0.0038(17) -0.0271(18)
C34 0.0525(19) 0.0438(18) 0.0401(17) -0.0108(14) 0.0024(14) -0.0097(14)
C26 0.0445(17) 0.0375(16) 0.057(2) -0.0156(14) 0.0020(14) -0.0137(13)
C15 0.062(2) 0.055(2) 0.053(2) -0.0095(17) 0.0056(17) 0.0032(18)
C28 0.0440(17) 0.056(2) 0.0464(19) -0.0094(16) -0.0065(14) -0.0082(15)
C2 0.060(2) 0.057(2) 0.060(2) -0.0158(18) 0.0155(18) -0.0020(18)
N7 0.145(4) 0.086(3) 0.070(3) -0.040(2) 0.004(3) -0.024(3)
C20 0.0415(17) 0.0473(19) 0.0509(19) -0.0102(15) 0.0025(14) -0.0094(14)
C19 0.058(2) 0.069(3) 0.068(3) -0.022(2) 0.0134(19) -0.027(2)
C30 0.052(2) 0.062(3) 0.084(3) 0.002(2) -0.004(2) -0.0030(19)
C17 0.109(4) 0.058(3) 0.061(3) -0.011(2) 0.027(3) -0.016(3)
C41 0.061(2) 0.054(2) 0.067(2) -0.0357(19) 0.0023(18) -0.0206(17)
C29 0.052(2) 0.057(2) 0.055(2) -0.0020(17) -0.0022(16) -0.0145(17)
C40 0.070(2) 0.0424(18) 0.056(2) -0.0143(16) -0.0223(18) -0.0169(17)
C21 0.052(2) 0.070(3) 0.058(2) -0.0204(19) -0.0045(17) -0.0056(18)
C9 0.093(3) 0.058(2) 0.049(2) -0.0155(19) -0.005(2) 0.001(2)
C35 0.061(2) 0.055(2) 0.051(2) -0.0008(17) 0.0043(17) -0.0071(18)
C16 0.095(3) 0.063(3) 0.053(2) -0.004(2) 0.008(2) 0.010(2)
C31 0.068(3) 0.117(5) 0.077(3) 0.010(3) -0.036(3) -0.016(3)
C5 0.054(2) 0.088(3) 0.107(4) -0.035(3) -0.002(2) -0.023(2)
C38 0.083(3) 0.062(3) 0.064(3) -0.011(2) 0.011(2) 0.016(2)
C39 0.078(3) 0.049(2) 0.049(2) -0.0069(17) 0.0130(19) -0.0006(19)
C18 0.077(3) 0.080(3) 0.080(3) -0.030(3) 0.034(3) -0.038(3)
C25 0.050(2) 0.050(2) 0.088(3) -0.024(2) -0.0046(19) -0.0007(16)
C44 0.0461(18) 0.049(2) 0.078(3) -0.0264(19) -0.0043(17) -0.0175(16)
C43 0.073(3) 0.052(2) 0.062(2) -0.0121(18) -0.0013(19) -0.0375(19)
C42 0.071(2) 0.0294(16) 0.085(3) -0.0171(17) -0.022(2) -0.0133(16)
C3 0.067(3) 0.098(4) 0.087(4) -0.031(3) 0.032(3) -0.017(3)
C23 0.056(3) 0.085(4) 0.083(3) 0.000(3) -0.003(2) 0.013(2)
C36 0.071(3) 0.077(3) 0.058(2) -0.003(2) 0.018(2) -0.011(2)
C45 0.134(5) 0.075(3) 0.081(3) -0.005(3) -0.057(3) -0.038(3)
C48 0.157(6) 0.111(5) 0.073(3) -0.010(3) 0.010(3) -0.097(5)
C33 0.080(3) 0.092(3) 0.063(3) -0.027(2) -0.024(2) -0.006(3)
C22 0.053(2) 0.097(4) 0.064(3) -0.013(2) -0.0100(19) -0.003(2)
C37 0.068(3) 0.087(3) 0.064(3) -0.018(2) 0.019(2) -0.001(2)
C46 0.105(4) 0.123(5) 0.124(5) -0.095(4) 0.038(4) -0.049(4)
C10 0.105(4) 0.100(4) 0.061(3) -0.030(3) 0.015(3) -0.013(3)
C24 0.064(3) 0.058(3) 0.102(4) -0.017(2) 0.002(3) 0.009(2)
C32 0.101(4) 0.109(5) 0.072(3) -0.015(3) -0.042(3) -0.009(4)
C49 0.047(2) 0.113(5) 0.175(6) -0.086(5) 0.004(3) -0.018(3)
C13 0.198(9) 0.111(5) 0.084(4) -0.057(4) -0.007(5) -0.020(5)
C47 0.123(5) 0.035(2) 0.186(7) -0.031(3) -0.084(5) 0.005(3)
C4 0.051(3) 0.127(5) 0.124(5) -0.048(4) 0.030(3) -0.033(3)
C11 0.142(6) 0.137(6) 0.071(4) -0.042(4) 0.027(4) -0.009(5)
C12 0.192(8) 0.131(6) 0.064(4) -0.050(4) 0.010(5) 0.013(6)
S1 0.0957(10) 0.1157(12) 0.0891(10) -0.0493(9) 0.0090(8) -0.0366(9)
O2 0.134(4) 0.212(7) 0.105(4) -0.019(4) -0.014(3) -0.005(4)
O1 0.173(5) 0.144(5) 0.242(7) -0.138(5) -0.004(5) -0.008(4)
O3 0.134(4) 0.352(10) 0.234(7) -0.233(8) 0.091(5) -0.136(6)
F2 0.209(3) 0.204(3) 0.212(3) -0.078(2) -0.0161(19) -0.0283(19)
F1 0.109(4) 0.227(7) 0.371(11) -0.151(7) -0.038(5) -0.024(4)
F3 0.553(17) 0.321(11) 0.105(4) 0.018(5) -0.125(7) -0.227(12)
C50 0.172(4) 0.172(4) 0.173(4) -0.0550(16) -0.0107(10) -0.0246(12)

loop_
_atom_type_symbol
_atom_type_description
_atom_type_scat_dispersion_real
_atom_type_scat_dispersion_imag
_atom_type_scat_source
C C 0.0137 0.0067 'International Tables Vol C Tables 4.2.6.8 and 6.1.1.4'
H H 0.0000 0.0000 'International Tables Vol C Tables 4.2.6.8 and 6.1.1.4'
F F 0.0583 0.0400 'International Tables Vol C Tables 4.2.6.8 and 6.1.1.4'
Fe Fe -0.2673 2.5550 'International Tables Vol C Tables 4.2.6.8 and 6.1.1.4'
N N 0.0241 0.0134 'International Tables Vol C Tables 4.2.6.8 and 6.1.1.4'
O O 0.0389 0.0241 'International Tables Vol C Tables 4.2.6.8 and 6.1.1.4'
P P 0.2543 0.3332 'International Tables Vol C Tables 4.2.6.8 and 6.1.1.4'
Ru Ru -0.0760 2.5955 'International Tables Vol C Tables 4.2.6.8 and 6.1.1.4'
S S 0.2925 0.4295 'International Tables Vol C Tables 4.2.6.8 and 6.1.1.4'

loop_
_geom_angle_atom_site_label_1
_geom_angle_atom_site_label_2
_geom_angle_atom_site_label_3
_geom_angle
_geom_angle_site_symmetry_1
_geom_angle_site_symmetry_3
_geom_angle_publ_flag
P1 Ru1 P2 79.87(3) . . ?
P1 Ru1 C42 118.11(12) . . ?
C1 Ru1 P2 84.46(9) . . ?
C1 Ru1 P1 84.96(9) . . ?
C1 Ru1 C41 119.75(15) . . ?
C1 Ru1 C40 89.75(13) . . ?
C1 Ru1 C44 93.64(14) . . ?
C1 Ru1 C43 127.04(15) . . ?
C1 Ru1 C42 150.60(14) . . ?
C41 Ru1 P2 106.28(10) . . ?
C41 Ru1 P1 154.67(12) . . ?
C41 Ru1 C42 36.85(16) . . ?
C40 Ru1 P2 127.39(11) . . ?
C40 Ru1 P1 151.63(12) . . ?
C40 Ru1 C41 36.62(15) . . ?
C40 Ru1 C43 60.86(15) . . ?
C40 Ru1 C42 61.19(14) . . ?
C44 Ru1 P2 164.62(12) . . ?
C44 Ru1 P1 115.23(11) . . ?
C44 Ru1 C41 61.53(14) . . ?
C44 Ru1 C40 37.24(16) . . ?
C44 Ru1 C43 36.16(15) . . ?
C44 Ru1 C42 61.01(15) . . ?
C43 Ru1 P2 148.51(12) . . ?
C43 Ru1 P1 100.95(11) . . ?
C43 Ru1 C41 60.81(15) . . ?
C43 Ru1 C42 36.18(16) . . ?
C42 Ru1 P2 115.79(11) . . ?
N3 Fe1 N3 180.0 2_666 . ?
N3 Fe1 N2 104.03(11) . 2_666 ?
N3 Fe1 N2 104.03(11) 2_666 . ?
N3 Fe1 N2 75.97(11) 2_666 2_666 ?
N3 Fe1 N2 75.96(11) . . ?
N1 Fe1 N3 91.66(11) . 2_666 ?
N1 Fe1 N3 88.34(11) . . ?
N1 Fe1 N3 88.34(11) 2_666 2_666 ?
N1 Fe1 N3 91.66(11) 2_666 . ?
N1 Fe1 N1 180.0 2_666 . ?
N1 Fe1 N2 91.91(11) . 2_666 ?
N1 Fe1 N2 88.09(11) 2_666 2_666 ?
N1 Fe1 N2 91.91(11) 2_666 . ?
N1 Fe1 N2 88.09(11) . . ?
N2 Fe1 N2 180.0 2_666 . ?
C14 P2 Ru1 119.70(13) . . ?
C14 P2 C26 101.93(16) . . ?
C26 P2 Ru1 106.55(11) . . ?
C20 P2 Ru1 119.63(11) . . ?
C20 P2 C14 102.19(16) . . ?
C20 P2 C26 104.61(17) . . ?
C27 P1 Ru1 108.51(12) . . ?
C34 P1 Ru1 115.59(12) . . ?
C34 P1 C27 104.76(17) . . ?
C28 P1 Ru1 119.71(13) . . ?
C28 P1 C27 103.32(18) . . ?
C28 P1 C34 103.37(16) . . ?
N4 N3 Fe1 136.6(2) . . ?
C7 N3 Fe1 114.7(2) . . ?
C7 N3 N4 108.2(3) . . ?
C1 N1 Fe1 175.5(3) . . ?
C7 N5 N6 128.2(3) . . ?
C7 N5 C8 106.2(3) . . ?
C8 N5 N6 125.6(3) . . ?
C6 N2 Fe1 117.4(2) . . ?
C2 N2 Fe1 124.4(3) . . ?
C2 N2 C6 118.1(3) . . ?
C8 N4 N3 106.8(3) . . ?
N1 C1 Ru1 177.4(3) . . ?
N3 C7 N5 109.2(3) . . ?
N3 C7 C6 120.1(3) . . ?
N5 C7 C6 130.7(3) . . ?
N5 N6 H6A 120.0 . . ?
N5 N6 H6B 120.0 . . ?
H6A N6 H6B 120.0 . . ?
N5 C8 C9 126.6(4) . . ?
N4 C8 N5 109.5(3) . . ?
N4 C8 C9 123.8(4) . . ?
C15 C14 P2 119.4(3) . . ?
C15 C14 C19 118.8(4) . . ?
C19 C14 P2 121.8(3) . . ?
N2 C6 C7 111.7(3) . . ?
N2 C6 C5 117.7(4) . . ?
C5 C6 C7 130.5(4) . . ?
P1 C27 H27A 109.3 . . ?
P1 C27 H27B 109.3 . . ?
H27A C27 H27B 107.9 . . ?
C26 C27 P1 111.8(2) . . ?
C26 C27 H27A 109.3 . . ?
C26 C27 H27B 109.3 . . ?
C35 C34 P1 120.8(3) . . ?
C39 C34 P1 121.0(3) . . ?
C39 C34 C35 117.8(3) . . ?
P2 C26 H26A 109.1 . . ?
P2 C26 H26B 109.1 . . ?
C27 C26 P2 112.4(2) . . ?
C27 C26 H26A 109.1 . . ?
C27 C26 H26B 109.1 . . ?
H26A C26 H26B 107.9 . . ?
C14 C15 H15 119.2 . . ?
C14 C15 C16 121.5(4) . . ?
C16 C15 H15 119.2 . . ?
C29 C28 P1 119.6(3) . . ?
C29 C28 C33 118.7(4) . . ?
C33 C28 P1 121.5(3) . . ?
N2 C2 H2 118.8 . . ?
N2 C2 C3 122.3(5) . . ?
C3 C2 H2 118.8 . . ?
C9 N7 C13 118.2(6) . . ?
C21 C20 P2 123.4(3) . . ?
C21 C20 C25 118.9(4) . . ?
C25 C20 P2 117.7(3) . . ?
C14 C19 H19 120.3 . . ?
C14 C19 C18 119.4(5) . . ?
C18 C19 H19 120.3 . . ?
C29 C30 H30 119.9 . . ?
C31 C30 H30 119.9 . . ?
C31 C30 C29 120.2(5) . . ?
C16 C17 H17 120.2 . . ?
C18 C17 H17 120.2 . . ?
C18 C17 C16 119.5(4) . . ?
C40 C41 Ru1 70.4(2) . . ?
C40 C41 C42 107.4(4) . . ?
C40 C41 C46 126.0(5) . . ?
C42 C41 Ru1 72.2(2) . . ?
C42 C41 C46 126.1(5) . . ?
C46 C41 Ru1 128.2(3) . . ?
C28 C29 C30 119.5(4) . . ?
C28 C29 H29 120.3 . . ?
C30 C29 H29 120.3 . . ?
C41 C40 Ru1 73.0(2) . . ?
C41 C40 C44 108.1(3) . . ?
C41 C40 C45 126.5(5) . . ?
C44 C40 Ru1 70.8(2) . . ?
C44 C40 C45 125.2(4) . . ?
C45 C40 Ru1 126.5(3) . . ?
C20 C21 H21 119.7 . . ?
C22 C21 C20 120.5(4) . . ?
C22 C21 H21 119.7 . . ?
N7 C9 C8 117.2(4) . . ?
N7 C9 C10 123.2(5) . . ?
C10 C9 C8 119.6(5) . . ?
C34 C35 H35 119.7 . . ?
C36 C35 C34 120.6(4) . . ?
C36 C35 H35 119.7 . . ?
C15 C16 H16 120.2 . . ?
C17 C16 C15 119.6(5) . . ?
C17 C16 H16 120.2 . . ?
C30 C31 H31 119.6 . . ?
C30 C31 C32 120.9(5) . . ?
C32 C31 H31 119.6 . . ?
C6 C5 H5 117.6 . . ?
C4 C5 C6 124.9(5) . . ?
C4 C5 H5 117.6 . . ?
C39 C38 H38 119.9 . . ?
C39 C38 C37 120.3(4) . . ?
C37 C38 H38 119.9 . . ?
C34 C39 H39 119.3 . . ?
C38 C39 C34 121.4(4) . . ?
C38 C39 H39 119.3 . . ?
C19 C18 H18 119.4 . . ?
C17 C18 C19 121.2(4) . . ?
C17 C18 H18 119.4 . . ?
C20 C25 H25 119.9 . . ?
C24 C25 C20 120.1(5) . . ?
C24 C25 H25 119.9 . . ?
C40 C44 Ru1 71.9(2) . . ?
C40 C44 C49 125.9(5) . . ?
C43 C44 Ru1 73.7(2) . . ?
C43 C44 C40 108.1(4) . . ?
C43 C44 C49 125.8(5) . . ?
C49 C44 Ru1 123.4(3) . . ?
C44 C43 Ru1 70.1(2) . . ?
C44 C43 C42 109.2(4) . . ?
C44 C43 C48 126.0(5) . . ?
C42 C43 Ru1 72.6(2) . . ?
C42 C43 C48 124.6(5) . . ?
C48 C43 Ru1 128.3(3) . . ?
C41 C42 Ru1 71.0(2) . . ?
C41 C42 C47 124.5(5) . . ?
C43 C42 Ru1 71.2(2) . . ?
C43 C42 C41 107.2(3) . . ?
C43 C42 C47 126.9(5) . . ?
C47 C42 Ru1 133.8(3) . . ?
C2 C3 H3 120.4 . . ?
C4 C3 C2 119.3(5) . . ?
C4 C3 H3 120.4 . . ?
C22 C23 H23 119.7 . . ?
C24 C23 H23 119.7 . . ?
C24 C23 C22 120.6(4) . . ?
C35 C36 H36 119.9 . . ?
C37 C36 C35 120.3(4) . . ?
C37 C36 H36 119.9 . . ?
C40 C45 H45A 109.5 . . ?
C40 C45 H45B 109.5 . . ?
C40 C45 H45C 109.5 . . ?
H45A C45 H45B 109.5 . . ?
H45A C45 H45C 109.5 . . ?
H45B C45 H45C 109.5 . . ?
C43 C48 H48A 109.5 . . ?
C43 C48 H48B 109.5 . . ?
C43 C48 H48C 109.5 . . ?
H48A C48 H48B 109.5 . . ?
H48A C48 H48C 109.5 . . ?
H48B C48 H48C 109.5 . . ?
C28 C33 H33 119.6 . . ?
C32 C33 C28 120.9(5) . . ?
C32 C33 H33 119.6 . . ?
C21 C22 H22 120.1 . . ?
C23 C22 C21 119.9(5) . . ?
C23 C22 H22 120.1 . . ?
C38 C37 H37 120.2 . . ?
C36 C37 C38 119.5(4) . . ?
C36 C37 H37 120.2 . . ?
C41 C46 H46A 109.5 . . ?
C41 C46 H46B 109.5 . . ?
C41 C46 H46C 109.5 . . ?
H46A C46 H46B 109.5 . . ?
H46A C46 H46C 109.5 . . ?
H46B C46 H46C 109.5 . . ?
C9 C10 H10 120.8 . . ?
C11 C10 C9 118.4(7) . . ?
C11 C10 H10 120.8 . . ?
C25 C24 H24 120.0 . . ?
C23 C24 C25 120.0(5) . . ?
C23 C24 H24 120.0 . . ?
C31 C32 H32 120.1 . . ?
C33 C32 C31 119.8(5) . . ?
C33 C32 H32 120.1 . . ?
C44 C49 H49A 109.5 . . ?
C44 C49 H49B 109.5 . . ?
C44 C49 H49C 109.5 . . ?
H49A C49 H49B 109.5 . . ?
H49A C49 H49C 109.5 . . ?
H49B C49 H49C 109.5 . . ?
N7 C13 H13 119.0 . . ?
N7 C13 C12 122.0(7) . . ?
C12 C13 H13 119.0 . . ?
C42 C47 H47A 109.5 . . ?
C42 C47 H47B 109.5 . . ?
C42 C47 H47C 109.5 . . ?
H47A C47 H47B 109.5 . . ?
H47A C47 H47C 109.5 . . ?
H47B C47 H47C 109.5 . . ?
C5 C4 C3 117.7(5) . . ?
C5 C4 H4 121.1 . . ?
C3 C4 H4 121.1 . . ?
C10 C11 H11 120.9 . . ?
C12 C11 C10 118.2(7) . . ?
C12 C11 H11 120.9 . . ?
C13 C12 C11 119.9(6) . . ?
C13 C12 H12 120.0 . . ?
C11 C12 H12 120.0 . . ?
O2 S1 O1 108.6(5) . . ?
O2 S1 O3 108.3(5) . . ?
O2 S1 C50 110.0(6) . . ?
O1 S1 C50 104.1(5) . . ?
O3 S1 O1 119.1(5) . . ?
O3 S1 C50 106.5(5) . . ?
F2 C50 S1 106.3(9) . . ?
F1 C50 S1 113.5(9) . . ?
F1 C50 F2 99.2(10) . . ?
F3 C50 S1 119.4(10) . . ?
F3 C50 F2 102.7(12) . . ?
F3 C50 F1 112.6(12) . . ?

loop_
_geom_bond_atom_site_label_1
_geom_bond_atom_site_label_2
_geom_bond_distance
_geom_bond_site_symmetry_2
_geom_bond_publ_flag
Ru1 P2 2.2863(8) . ?
Ru1 P1 2.2730(9) . ?
Ru1 C1 1.955(3) . ?
Ru1 C41 2.265(3) . ?
Ru1 C40 2.232(3) . ?
Ru1 C44 2.217(3) . ?
Ru1 C43 2.263(3) . ?
Ru1 C42 2.281(3) . ?
Fe1 N3 2.131(3) . ?
Fe1 N3 2.131(3) 2_666 ?
Fe1 N1 2.026(3) . ?
Fe1 N1 2.026(3) 2_666 ?
Fe1 N2 2.155(3) 2_666 ?
Fe1 N2 2.155(3) . ?
P2 C14 1.835(4) . ?
P2 C26 1.840(3) . ?
P2 C20 1.827(4) . ?
P1 C27 1.848(4) . ?
P1 C34 1.827(4) . ?
P1 C28 1.820(4) . ?
N3 N4 1.368(4) . ?
N3 C7 1.322(5) . ?
N1 C1 1.152(4) . ?
N5 C7 1.338(5) . ?
N5 N6 1.430(5) . ?
N5 C8 1.367(5) . ?
N2 C6 1.350(5) . ?
N2 C2 1.336(5) . ?
N4 C8 1.316(5) . ?
C7 C6 1.474(5) . ?
N6 H6A 0.8600 . ?
N6 H6B 0.8600 . ?
C8 C9 1.473(6) . ?
C14 C15 1.381(6) . ?
C14 C19 1.393(5) . ?
C6 C5 1.380(6) . ?
C27 H27A 0.9700 . ?
C27 H27B 0.9700 . ?
C27 C26 1.534(5) . ?
C34 C35 1.398(5) . ?
C34 C39 1.384(5) . ?
C26 H26A 0.9700 . ?
C26 H26B 0.9700 . ?
C15 H15 0.9300 . ?
C15 C16 1.386(6) . ?
C28 C29 1.384(6) . ?
C28 C33 1.392(6) . ?
C2 H2 0.9300 . ?
C2 C3 1.375(7) . ?
N7 C9 1.317(7) . ?
N7 C13 1.343(8) . ?
C20 C21 1.387(6) . ?
C20 C25 1.391(5) . ?
C19 H19 0.9300 . ?
C19 C18 1.400(6) . ?
C30 H30 0.9300 . ?
C30 C29 1.398(6) . ?
C30 C31 1.351(8) . ?
C17 H17 0.9300 . ?
C17 C16 1.384(8) . ?
C17 C18 1.369(8) . ?
C41 C40 1.413(6) . ?
C41 C42 1.437(6) . ?
C41 C46 1.493(6) . ?
C29 H29 0.9300 . ?
C40 C44 1.420(6) . ?
C40 C45 1.509(6) . ?
C21 H21 0.9300 . ?
C21 C22 1.380(6) . ?
C9 C10 1.379(7) . ?
C35 H35 0.9300 . ?
C35 C36 1.377(6) . ?
C16 H16 0.9300 . ?
C31 H31 0.9300 . ?
C31 C32 1.370(9) . ?
C5 H5 0.9300 . ?
C5 C4 1.290(7) . ?
C38 H38 0.9300 . ?
C38 C39 1.359(6) . ?
C38 C37 1.384(7) . ?
C39 H39 0.9300 . ?
C18 H18 0.9300 . ?
C25 H25 0.9300 . ?
C25 C24 1.383(6) . ?
C44 C43 1.391(6) . ?
C44 C49 1.509(6) . ?
C43 C42 1.411(6) . ?
C43 C48 1.511(6) . ?
C42 C47 1.498(6) . ?
C3 H3 0.9300 . ?
C3 C4 1.349(9) . ?
C23 H23 0.9300 . ?
C23 C22 1.370(8) . ?
C23 C24 1.370(8) . ?
C36 H36 0.9300 . ?
C36 C37 1.367(7) . ?
C45 H45A 0.9600 . ?
C45 H45B 0.9600 . ?
C45 H45C 0.9600 . ?
C48 H48A 0.9600 . ?
C48 H48B 0.9600 . ?
C48 H48C 0.9600 . ?
C33 H33 0.9300 . ?
C33 C32 1.365(7) . ?
C22 H22 0.9300 . ?
C37 H37 0.9300 . ?
C46 H46A 0.9600 . ?
C46 H46B 0.9600 . ?
C46 H46C 0.9600 . ?
C10 H10 0.9300 . ?
C10 C11 1.379(8) . ?
C24 H24 0.9300 . ?
C32 H32 0.9300 . ?
C49 H49A 0.9600 . ?
C49 H49B 0.9600 . ?
C49 H49C 0.9600 . ?
C13 H13 0.9300 . ?
C13 C12 1.360(12) . ?
C47 H47A 0.9600 . ?
C47 H47B 0.9600 . ?
C47 H47C 0.9600 . ?
C4 H4 0.9300 . ?
C11 H11 0.9300 . ?
C11 C12 1.376(12) . ?
C12 H12 0.9300 . ?
S1 O2 1.381(6) . ?
S1 O1 1.415(6) . ?
S1 O3 1.402(5) . ?
S1 C50 1.652(13) . ?
F2 C50 1.405(13) . ?
F1 C50 1.342(13) . ?
F3 C50 1.244(13) . ?

loop_
_geom_torsion_atom_site_label_1
_geom_torsion_atom_site_label_2
_geom_torsion_atom_site_label_3
_geom_torsion_atom_site_label_4
_geom_torsion
_geom_torsion_site_symmetry_1
_geom_torsion_site_symmetry_2
_geom_torsion_site_symmetry_3
_geom_torsion_site_symmetry_4
_geom_torsion_publ_flag
Ru1 P2 C14 C15 22.3(3) . . . . ?
Ru1 P2 C14 C19 -160.4(3) . . . . ?
Ru1 P2 C26 C27 36.1(3) . . . . ?
Ru1 P2 C20 C21 -116.7(3) . . . . ?
Ru1 P2 C20 C25 60.6(3) . . . . ?
Ru1 P1 C27 C26 -26.1(3) . . . . ?
Ru1 P1 C34 C35 104.7(3) . . . . ?
Ru1 P1 C34 C39 -67.3(4) . . . . ?
Ru1 P1 C28 C29 -1.5(3) . . . . ?
Ru1 P1 C28 C33 174.3(3) . . . . ?
Ru1 C41 C40 C44 -62.5(2) . . . . ?
Ru1 C41 C40 C45 123.1(4) . . . . ?
Ru1 C41 C42 C43 62.4(2) . . . . ?
Ru1 C41 C42 C47 -130.6(4) . . . . ?
Ru1 C40 C44 C43 -65.3(3) . . . . ?
Ru1 C40 C44 C49 118.6(4) . . . . ?
Ru1 C44 C43 C42 -62.5(3) . . . . ?
Ru1 C44 C43 C48 123.6(4) . . . . ?
Ru1 C43 C42 C41 -62.2(2) . . . . ?
Ru1 C43 C42 C47 131.2(4) . . . . ?
Fe1 N3 N4 C8 172.4(3) . . . . ?
Fe1 N3 C7 N5 -174.7(2) . . . . ?
Fe1 N3 C7 C6 3.7(4) . . . . ?
Fe1 N2 C6 C7 -2.2(4) . . . . ?
Fe1 N2 C6 C5 175.9(3) . . . . ?
Fe1 N2 C2 C3 -175.1(4) . . . . ?
P2 C14 C15 C16 176.3(4) . . . . ?
P2 C14 C19 C18 -176.5(3) . . . . ?
P2 C20 C21 C22 177.3(3) . . . . ?
P2 C20 C25 C24 -175.9(3) . . . . ?
P1 C27 C26 P2 -6.4(4) . . . . ?
P1 C34 C35 C36 -171.1(4) . . . . ?
P1 C34 C39 C38 173.1(4) . . . . ?
P1 C28 C29 C30 176.7(3) . . . . ?
P1 C28 C33 C32 -176.0(4) . . . . ?
N3 N4 C8 N5 -0.4(4) . . . . ?
N3 N4 C8 C9 -177.4(3) . . . . ?
N3 C7 C6 N2 -1.1(5) . . . . ?
N3 C7 C6 C5 -178.8(4) . . . . ?
N5 C7 C6 N2 177.1(3) . . . . ?
N5 C7 C6 C5 -0.7(7) . . . . ?
N5 C8 C9 N7 -16.8(7) . . . . ?
N5 C8 C9 C10 164.8(4) . . . . ?
N2 C6 C5 C4 -0.6(8) . . . . ?
N2 C2 C3 C4 -0.5(8) . . . . ?
N4 N3 C7 N5 -1.2(4) . . . . ?
N4 N3 C7 C6 177.3(3) . . . . ?
N4 C8 C9 N7 159.6(4) . . . . ?
N4 C8 C9 C10 -18.7(7) . . . . ?
C7 N3 N4 C8 1.0(4) . . . . ?
C7 N5 C8 N4 -0.3(4) . . . . ?
C7 N5 C8 C9 176.6(4) . . . . ?
C7 C6 C5 C4 177.0(5) . . . . ?
N6 N5 C7 N3 179.2(3) . . . . ?
N6 N5 C7 C6 0.9(6) . . . . ?
N6 N5 C8 N4 -178.7(3) . . . . ?
N6 N5 C8 C9 -1.8(6) . . . . ?
C8 N5 C7 N3 0.9(4) . . . . ?
C8 N5 C7 C6 -177.3(4) . . . . ?
C8 C9 C10 C11 179.0(5) . . . . ?
C14 P2 C26 C27 162.3(3) . . . . ?
C14 P2 C20 C21 108.4(3) . . . . ?
C14 P2 C20 C25 -74.3(3) . . . . ?
C14 C15 C16 C17 0.5(7) . . . . ?
C14 C19 C18 C17 0.0(7) . . . . ?
C6 N2 C2 C3 1.1(6) . . . . ?
C6 C5 C4 C3 1.3(10) . . . . ?
C27 P1 C34 C35 -136.0(3) . . . . ?
C27 P1 C34 C39 52.0(4) . . . . ?
C27 P1 C28 C29 -122.2(3) . . . . ?
C27 P1 C28 C33 53.6(4) . . . . ?
C34 P1 C27 C26 -150.1(3) . . . . ?
C34 P1 C28 C29 128.8(3) . . . . ?
C34 P1 C28 C33 -55.4(4) . . . . ?
C34 C35 C36 C37 -0.7(8) . . . . ?
C26 P2 C14 C15 -94.8(3) . . . . ?
C26 P2 C14 C19 82.5(3) . . . . ?
C26 P2 C20 C21 2.5(3) . . . . ?
C26 P2 C20 C25 179.7(3) . . . . ?
C15 C14 C19 C18 0.9(6) . . . . ?
C28 P1 C27 C26 102.0(3) . . . . ?
C28 P1 C34 C35 -28.1(4) . . . . ?
C28 P1 C34 C39 159.9(3) . . . . ?
C28 C33 C32 C31 -1.2(9) . . . . ?
C2 N2 C6 C7 -178.7(3) . . . . ?
C2 N2 C6 C5 -0.6(5) . . . . ?
C2 C3 C4 C5 -0.7(10) . . . . ?
N7 C9 C10 C11 0.7(9) . . . . ?
N7 C13 C12 C11 -1.2(13) . . . . ?
C20 P2 C14 C15 157.2(3) . . . . ?
C20 P2 C14 C19 -25.5(4) . . . . ?
C20 P2 C26 C27 -91.6(3) . . . . ?
C20 C21 C22 C23 -1.6(7) . . . . ?
C20 C25 C24 C23 -1.5(7) . . . . ?
C19 C14 C15 C16 -1.1(6) . . . . ?
C30 C31 C32 C33 1.9(9) . . . . ?
C41 C40 C44 Ru1 63.9(2) . . . . ?
C41 C40 C44 C43 -1.4(4) . . . . ?
C41 C40 C44 C49 -177.4(4) . . . . ?
C29 C28 C33 C32 -0.1(7) . . . . ?
C29 C30 C31 C32 -1.2(8) . . . . ?
C40 C41 C42 Ru1 -62.0(2) . . . . ?
C40 C41 C42 C43 0.4(4) . . . . ?
C40 C41 C42 C47 167.4(4) . . . . ?
C40 C44 C43 Ru1 64.2(2) . . . . ?
C40 C44 C43 C42 1.7(4) . . . . ?
C40 C44 C43 C48 -172.3(4) . . . . ?
C21 C20 C25 C24 1.5(6) . . . . ?
C9 N7 C13 C12 2.0(11) . . . . ?
C9 C10 C11 C12 0.1(10) . . . . ?
C35 C34 C39 C38 0.9(7) . . . . ?
C35 C36 C37 C38 -1.7(9) . . . . ?
C16 C17 C18 C19 -0.6(8) . . . . ?
C31 C30 C29 C28 -0.1(6) . . . . ?
C39 C34 C35 C36 1.1(7) . . . . ?
C39 C38 C37 C36 3.7(9) . . . . ?
C18 C17 C16 C15 0.4(8) . . . . ?
C25 C20 C21 C22 0.0(6) . . . . ?
C44 C43 C42 Ru1 60.9(3) . . . . ?
C44 C43 C42 C41 -1.3(4) . . . . ?
C44 C43 C42 C47 -167.9(4) . . . . ?
C42 C41 C40 Ru1 63.1(2) . . . . ?
C42 C41 C40 C44 0.6(4) . . . . ?
C42 C41 C40 C45 -173.7(4) . . . . ?
C45 C40 C44 Ru1 -121.6(4) . . . . ?
C45 C40 C44 C43 173.0(4) . . . . ?
C45 C40 C44 C49 -3.0(6) . . . . ?
C48 C43 C42 Ru1 -125.0(4) . . . . ?
C48 C43 C42 C41 172.7(4) . . . . ?
C48 C43 C42 C47 6.2(6) . . . . ?
C33 C28 C29 C30 0.8(6) . . . . ?
C22 C23 C24 C25 -0.1(8) . . . . ?
C37 C38 C39 C34 -3.4(8) . . . . ?
C46 C41 C40 Ru1 -123.6(4) . . . . ?
C46 C41 C40 C44 173.9(4) . . . . ?
C46 C41 C40 C45 -0.5(6) . . . . ?
C46 C41 C42 Ru1 124.8(4) . . . . ?
C46 C41 C42 C43 -172.8(4) . . . . ?
C46 C41 C42 C47 -5.8(6) . . . . ?
C10 C11 C12 C13 0.1(12) . . . . ?
C24 C23 C22 C21 1.6(7) . . . . ?
C49 C44 C43 Ru1 -119.8(4) . . . . ?
C49 C44 C43 C42 177.7(4) . . . . ?
C49 C44 C43 C48 3.8(7) . . . . ?
C13 N7 C9 C8 180.0(5) . . . . ?
C13 N7 C9 C10 -1.8(9) . . . . ?
O2 S1 C50 F2 58.5(10) . . . . ?
O2 S1 C50 F1 -49.5(11) . . . . ?
O2 S1 C50 F3 173.9(12) . . . . ?
O1 S1 C50 F2 174.7(8) . . . . ?
O1 S1 C50 F1 66.7(10) . . . . ?
O1 S1 C50 F3 -69.9(14) . . . . ?
O3 S1 C50 F2 -58.6(10) . . . . ?
O3 S1 C50 F1 -166.7(9) . . . . ?
O3 S1 C50 F3 56.7(14) . . . . ?
